data_8101010
loop_
_publ_author_name
'Tinant, Bernard'
'Ntirampebura, Deogratias'
'Ghosez, L\'eon'

_publ_section_title
;
Crystal structure of (2R*,5S*,6S*)-2-isopropoxy-4-oxo-4-phenyl-tetrahydro-
2H-1,3-oxazine-6-ethylcarboxylate, C~16~H~21~NO~5~
;
_journal_issue 3
_journal_name_full 'Zeitschrift f\"ur Kristallographie - New Crystal Structures'
_journal_page_first 367
_journal_page_last 369
_journal_volume 216
_journal_year 2001
_chemical_formula_sum 'C16 H21 N O5'
_chemical_formula_weight 307.34
_space_group_IT_number 2
_symmetry_cell_setting triclinic
_symmetry_space_group_name_Hall '-P 1'
_symmetry_space_group_name_H-M 'P -1'
_cell_angle_alpha 70.540(9)
_cell_angle_beta 65.150(10)
_cell_angle_gamma 73.400(8)
_cell_formula_units_Z 4
_cell_length_a 11.1540(7)
_cell_length_b 12.9360(10)
_cell_length_c 13.8440(14)
_cell_measurement_temperature 293(2)
_cell_volume 1684.1(2)
_diffrn_ambient_temperature 293(2)
_exptl_crystal_density_diffrn 1.212
_cod_database_code 8101010

loop_
_symmetry_equiv_pos_as_xyz
'x, y, z'
'-x, -y, -z'

loop_
_atom_site_label
_atom_site_type_symbol
_atom_site_fract_x
_atom_site_fract_y
_atom_site_fract_z
_atom_site_U_iso_or_equiv
_atom_site_adp_type
_atom_site_occupancy
_atom_site_symmetry_multiplicity
_atom_site_calc_flag
_atom_site_refinement_flags
_atom_site_disorder_assembly
_atom_site_disorder_group
O1 O 0.45195(19) 0.69120(16) 0.20261(14) 0.0662(5) Uani 1 2 d . . .
C2 C 0.5550(3) 0.6344(3) 0.2437(2) 0.0715(8) Uani 1 2 d . . .
N3 N 0.4941(3) 0.5836(2) 0.36059(19) 0.0714(7) Uani 1 2 d . . .
C4 C 0.3756(3) 0.5489(2) 0.4101(2) 0.0652(7) Uani 1 2 d . . .
C5 C 0.2858(3) 0.5802(2) 0.3431(2) 0.0618(7) Uani 1 2 d . . .
C6 C 0.3695(3) 0.6170(2) 0.2199(2) 0.0616(7) Uani 1 2 d . . .
O7 O 0.3381(2) 0.4948(2) 0.50549(15) 0.0825(6) Uani 1 2 d . . .
O8 O 0.6374(2) 0.7055(2) 0.22328(18) 0.0814(6) Uani 1 2 d . . .
C9 C 0.5755(4) 0.8023(4) 0.2648(4) 0.0916(11) Uani 1 2 d . . .
C10 C 0.6627(6) 0.8181(5) 0.3158(5) 0.1366(18) Uani 1 2 d . . .
H10A H 0.6696 0.7546 0.3750 0.126(2) Uiso 1 2 calc R . .
H10B H 0.6235 0.8837 0.3435 0.126(2) Uiso 1 2 calc R . .
H10C H 0.7504 0.8262 0.2614 0.126(2) Uiso 1 2 calc R . .
C11 C 0.5634(6) 0.9026(4) 0.1704(5) 0.1348(18) Uani 1 2 d . . .
H11A H 0.5078 0.8916 0.1386 0.126(2) Uiso 1 2 calc R . .
H11B H 0.6508 0.9109 0.1157 0.126(2) Uiso 1 2 calc R . .
H11C H 0.5239 0.9684 0.1977 0.126(2) Uiso 1 2 calc R . .
C12 C 0.1635(3) 0.6634(2) 0.3873(2) 0.0648(7) Uani 1 2 d . . .
C13 C 0.1729(4) 0.7583(3) 0.4049(3) 0.0835(9) Uani 1 2 d . . .
C14 C 0.0573(5) 0.8316(4) 0.4492(3) 0.1040(13) Uani 1 2 d . . .
C15 C -0.0650(5) 0.8093(5) 0.4749(4) 0.1140(17) Uani 1 2 d . . .
C16 C -0.0770(4) 0.7151(5) 0.4566(3) 0.1069(15) Uani 1 2 d . . .
C17 C 0.0371(3) 0.6412(4) 0.4125(3) 0.0854(10) Uani 1 2 d . . .
C18 C 0.2854(3) 0.6759(3) 0.1484(2) 0.0641(7) Uani 1 2 d . . .
O19 O 0.2915(2) 0.7662(2) 0.08977(19) 0.0866(7) Uani 1 2 d . . .
O20 O 0.2083(2) 0.60814(18) 0.15905(16) 0.0752(6) Uani 1 2 d . . .
C21 C 0.1242(4) 0.6486(3) 0.0927(3) 0.0840(9) Uani 1 2 d . . .
C22 C -0.0038(5) 0.7122(5) 0.1492(4) 0.1076(13) Uani 1 2 d . . .
H2 H 0.626(5) 0.573(4) 0.200(4) 0.126(2) Uiso 1 2 d . . .
H3 H 0.536(5) 0.559(4) 0.391(4) 0.126(2) Uiso 1 2 d . . .
H5 H 0.262(5) 0.512(4) 0.356(4) 0.126(2) Uiso 1 2 d . . .
H6 H 0.430(4) 0.546(4) 0.198(4) 0.126(2) Uiso 1 2 d . . .
H9 H 0.509(5) 0.771(4) 0.317(4) 0.126(2) Uiso 1 2 d . . .
H13 H 0.262(5) 0.773(4) 0.390(4) 0.126(2) Uiso 1 2 d . . .
H14 H 0.070(5) 0.896(4) 0.463(4) 0.126(2) Uiso 1 2 d . . .
H15 H -0.141(5) 0.845(4) 0.510(4) 0.126(2) Uiso 1 2 d . . .
H16 H -0.166(5) 0.710(4) 0.471(4) 0.126(2) Uiso 1 2 d . . .
H17 H 0.030(5) 0.566(4) 0.399(4) 0.126(2) Uiso 1 2 d . . .
H21A H 0.123(5) 0.569(4) 0.089(4) 0.126(2) Uiso 1 2 d . . .
H21B H 0.171(5) 0.695(4) 0.017(4) 0.126(2) Uiso 1 2 d . . .
H22A H -0.061(5) 0.653(4) 0.230(4) 0.126(2) Uiso 1 2 d . . .
H22B H -0.058(5) 0.746(4) 0.101(4) 0.126(2) Uiso 1 2 d . . .
H22C H 0.005(5) 0.793(4) 0.151(4) 0.126(2) Uiso 1 2 d . . .
O51 O -0.3904(2) 0.79920(17) 0.78358(18) 0.0801(6) Uani 1 2 d . . .
C52 C -0.4977(4) 0.7404(3) 0.8327(3) 0.0809(9) Uani 1 2 d . . .
N53 N -0.4674(3) 0.6374(2) 0.9066(2) 0.0761(7) Uani 1 2 d . . .
C54 C -0.3806(3) 0.6159(2) 0.9573(2) 0.0637(7) Uani 1 2 d . . .
C55 C -0.2944(3) 0.7035(2) 0.9243(2) 0.0686(8) Uani 1 2 d . . .
C56 C -0.3534(4) 0.8141(2) 0.8640(3) 0.0768(9) Uani 1 2 d . . .
O57 O -0.3679(2) 0.52931(15) 1.02583(15) 0.0701(6) Uani 1 2 d . . .
O58 O -0.5153(3) 0.7118(2) 0.7523(2) 0.0966(7) Uani 1 2 d . B .
C59 C -0.5810(6) 0.7994(5) 0.6882(4) 0.1271(16) Uani 1 2 d D . .
H59 H -0.5228 0.8549 0.6417 0.126(2) Uiso 1 2 calc R A 1
C60 C -0.6005(10) 0.7431(7) 0.6173(8) 0.224(4) Uani 1 2 d D B .
H60A H -0.6450 0.7972 0.5707 0.126(2) Uiso 1 2 calc R . .
H60B H -0.6542 0.6864 0.6633 0.126(2) Uiso 1 2 calc R . .
H60C H -0.5148 0.7101 0.5729 0.126(2) Uiso 1 2 calc R . .
C61A C -0.7161(13) 0.8547(12) 0.7402(12) 0.195(7) Uani 0.555(11) 2 d PDU B 1
H61A H -0.7149 0.8937 0.7879 0.126(2) Uiso 0.555(11) 2 calc PR B 1
H61B H -0.7740 0.8004 0.7823 0.126(2) Uiso 0.555(11) 2 calc PR B 1
H61C H -0.7486 0.9067 0.6849 0.126(2) Uiso 0.555(11) 2 calc PR B 1
C61B C -0.4995(19) 0.8823(10) 0.6065(11) 0.184(8) Uani 0.445(11) 2 d PDU B 2
H61D H -0.4810 0.9238 0.6431 0.126(2) Uiso 0.445(11) 2 calc PR B 2
H61E H -0.5474 0.9320 0.5604 0.126(2) Uiso 0.445(11) 2 calc PR B 2
H61F H -0.4167 0.8455 0.5623 0.126(2) Uiso 0.445(11) 2 calc PR B 2
C62 C -0.1504(3) 0.6603(2) 0.8612(2) 0.0609(7) Uani 1 2 d . . .
C63 C -0.1118(3) 0.6447(3) 0.7566(2) 0.0701(8) Uani 1 2 d . . .
C64 C 0.0203(3) 0.6034(3) 0.7017(3) 0.0795(9) Uani 1 2 d . . .
C65 C 0.1134(4) 0.5752(3) 0.7497(3) 0.0871(10) Uani 1 2 d . . .
H65 H 0.2014 0.5458 0.7127 0.126(2) Uiso 1 2 calc R . .
C66 C 0.0779(4) 0.5900(4) 0.8521(3) 0.0956(11) Uani 1 2 d . . .
C67 C -0.0530(4) 0.6319(3) 0.9071(3) 0.0794(9) Uani 1 2 d . . .
C68 C -0.2585(4) 0.8981(3) 0.8046(3) 0.0904(10) Uani 1 2 d . . .
O69 O -0.2271(4) 0.9441(2) 0.7099(2) 0.1193(10) Uani 1 2 d . . .
O70 O -0.2179(3) 0.9115(2) 0.8766(2) 0.1062(9) Uani 1 2 d D D .
C71 C -0.1214(7) 0.9876(4) 0.8333(5) 0.1340(19) Uani 1 2 d D . .
H71A H -0.0499 0.9707 0.7672 0.126(2) Uiso 1 2 calc R C 1
H71B H -0.1658 1.0636 0.8143 0.126(2) Uiso 1 2 calc R C 1
C72A C -0.0676(16) 0.9769(10) 0.9117(13) 0.168(6) Uani 0.622(16) 2 d PDU D 1
H72A H -0.0047 1.0270 0.8825 0.126(2) Uiso 0.622(16) 2 calc PR D 1
H72B H -0.0227 0.9018 0.9297 0.126(2) Uiso 0.622(16) 2 calc PR D 1
H72C H -0.1384 0.9946 0.9766 0.126(2) Uiso 0.622(16) 2 calc PR D 1
C72B C 0.0168(16) 0.9328(14) 0.797(3) 0.187(13) Uani 0.378(16) 2 d PDU D 2
H72D H 0.0748 0.9866 0.7700 0.126(2) Uiso 0.378(16) 2 calc PR D 2
H72E H 0.0330 0.8988 0.7401 0.126(2) Uiso 0.378(16) 2 calc PR D 2
H72F H 0.0343 0.8768 0.8581 0.126(2) Uiso 0.378(16) 2 calc PR D 2
H52 H -0.578(5) 0.791(4) 0.871(4) 0.126(2) Uiso 1 2 d . . .
H53 H -0.521(5) 0.583(4) 0.926(4) 0.126(2) Uiso 1 2 d . . .
H55 H -0.295(5) 0.708(4) 0.991(4) 0.126(2) Uiso 1 2 d . . .
H56 H -0.439(5) 0.848(4) 0.918(4) 0.126(2) Uiso 1 2 d . . .
H63 H -0.169(5) 0.668(4) 0.718(4) 0.126(2) Uiso 1 2 d . . .
H64 H 0.045(5) 0.590(4) 0.627(4) 0.126(2) Uiso 1 2 d . . .
H66 H 0.142(5) 0.567(4) 0.880(4) 0.126(2) Uiso 1 2 d . . .
H67 H -0.084(5) 0.644(4) 0.982(4) 0.126(2) Uiso 1 2 d . . .

loop_
_atom_site_aniso_label
_atom_site_aniso_U_11
_atom_site_aniso_U_22
_atom_site_aniso_U_33
_atom_site_aniso_U_23
_atom_site_aniso_U_13
_atom_site_aniso_U_12
O1 0.0627(11) 0.0760(12) 0.0527(10) -0.0109(8) -0.0216(8) -0.0059(9)
C2 0.0622(17) 0.086(2) 0.0555(15) -0.0056(14) -0.0219(13) -0.0106(15)
N3 0.0627(15) 0.0891(17) 0.0531(13) -0.0082(12) -0.0242(11) -0.0052(13)
C4 0.0676(17) 0.0691(16) 0.0494(13) -0.0107(12) -0.0232(12) 0.0012(13)
C5 0.0666(16) 0.0672(16) 0.0464(13) -0.0102(12) -0.0199(12) -0.0087(13)
C6 0.0669(16) 0.0680(16) 0.0447(13) -0.0123(11) -0.0176(12) -0.0097(13)
O7 0.0745(13) 0.1054(16) 0.0513(11) -0.0015(10) -0.0241(9) -0.0106(11)
O8 0.0657(12) 0.0976(15) 0.0735(13) -0.0227(11) -0.0220(10) -0.0058(11)
C9 0.072(2) 0.116(3) 0.098(3) -0.054(2) -0.0293(18) 0.0002(19)
C10 0.131(4) 0.158(4) 0.155(5) -0.075(4) -0.074(4) 0.004(3)
C11 0.161(5) 0.098(3) 0.148(4) -0.028(3) -0.073(4) -0.002(3)
C12 0.0630(16) 0.0787(18) 0.0420(12) -0.0096(12) -0.0169(11) -0.0060(13)
C13 0.072(2) 0.078(2) 0.078(2) -0.0218(16) -0.0095(16) -0.0055(16)
C14 0.098(3) 0.091(3) 0.090(3) -0.028(2) -0.011(2) 0.001(2)
C15 0.081(3) 0.133(4) 0.077(2) -0.018(3) -0.015(2) 0.025(3)
C16 0.057(2) 0.173(5) 0.072(2) -0.025(3) -0.0197(17) -0.004(3)
C17 0.067(2) 0.132(3) 0.0584(16) -0.0227(18) -0.0211(14) -0.0210(19)
C18 0.0708(17) 0.0707(17) 0.0464(13) -0.0188(12) -0.0208(12) -0.0007(14)
O19 0.1000(17) 0.0825(14) 0.0766(14) -0.0013(12) -0.0453(13) -0.0149(12)
O20 0.0883(14) 0.0796(13) 0.0672(12) -0.0197(10) -0.0384(11) -0.0100(11)
C21 0.094(2) 0.094(2) 0.081(2) -0.0309(19) -0.0494(19) -0.0014(19)
C22 0.107(3) 0.121(3) 0.112(3) -0.050(3) -0.056(3) 0.006(3)
O51 0.0847(14) 0.0659(12) 0.0743(13) -0.0023(10) -0.0192(11) -0.0226(10)
C52 0.087(2) 0.0675(18) 0.077(2) -0.0060(15) -0.0235(17) -0.0191(16)
N53 0.0743(16) 0.0599(14) 0.0755(16) -0.0055(12) -0.0128(13) -0.0194(12)
C54 0.0696(17) 0.0508(14) 0.0533(14) -0.0152(11) -0.0031(13) -0.0117(12)
C55 0.088(2) 0.0581(15) 0.0489(13) -0.0137(12) -0.0089(13) -0.0196(14)
C56 0.088(2) 0.0563(15) 0.0730(18) -0.0125(14) -0.0135(16) -0.0207(15)
O57 0.0790(13) 0.0578(10) 0.0563(10) -0.0104(9) -0.0074(9) -0.0172(9)
O58 0.1121(19) 0.0839(15) 0.0947(17) -0.0059(13) -0.0432(15) -0.0274(14)
C59 0.119(4) 0.151(4) 0.109(3) -0.013(3) -0.056(3) -0.019(3)
C60 0.271(11) 0.213(8) 0.238(9) -0.024(7) -0.178(9) -0.014(8)
C61A 0.192(15) 0.193(13) 0.201(14) -0.017(10) -0.112(12) -0.005(11)
C61B 0.35(2) 0.105(8) 0.137(10) 0.048(7) -0.154(14) -0.092(11)
C62 0.0757(17) 0.0539(13) 0.0481(13) -0.0074(10) -0.0159(12) -0.0196(12)
C63 0.0727(18) 0.0851(19) 0.0480(13) -0.0146(13) -0.0175(13) -0.0153(15)
C64 0.074(2) 0.100(2) 0.0540(15) -0.0218(15) -0.0109(14) -0.0145(17)
C65 0.0691(19) 0.106(3) 0.077(2) -0.0173(18) -0.0212(16) -0.0158(18)
C66 0.086(3) 0.126(3) 0.084(2) -0.028(2) -0.039(2) -0.017(2)
C67 0.098(2) 0.088(2) 0.0634(17) -0.0244(16) -0.0337(17) -0.0171(18)
C68 0.111(3) 0.0552(17) 0.093(2) -0.0053(17) -0.029(2) -0.0239(17)
O69 0.154(3) 0.0958(18) 0.0970(19) 0.0145(15) -0.0362(18) -0.0651(19)
O70 0.141(2) 0.0735(14) 0.109(2) -0.0120(13) -0.0419(18) -0.0429(15)
C71 0.177(6) 0.086(3) 0.154(4) -0.003(3) -0.066(4) -0.063(3)
C72A 0.199(12) 0.132(8) 0.198(13) 0.006(8) -0.097(11) -0.079(8)
C72B 0.142(16) 0.106(11) 0.29(3) 0.010(14) -0.088(18) -0.036(11)

loop_
_geom_bond_atom_site_label_1
_geom_bond_atom_site_label_2
_geom_bond_distance
_geom_bond_site_symmetry_2
_geom_bond_publ_flag
O1 C2 1.404(3) . ?
O1 C6 1.410(4) . ?
C2 O8 1.365(4) . ?
C2 N3 1.461(4) . ?
C2 H2 1.08(5) . ?
N3 C4 1.339(4) . ?
N3 H3 0.70(5) . ?
C4 O7 1.223(3) . ?
C4 C5 1.526(4) . ?
C5 C12 1.514(4) . ?
C5 C6 1.544(4) . ?
C5 H5 0.94(5) . ?
C6 C18 1.520(4) . ?
C6 H6 1.03(4) . ?
O8 C9 1.423(4) . ?
C9 C10 1.507(6) . ?
C9 C11 1.526(6) . ?
C9 H9 0.87(5) . ?
C10 H10A 0.9600 . ?
C10 H10B 0.9600 . ?
C10 H10C 0.9600 . ?
C11 H11A 0.9600 . ?
C11 H11B 0.9600 . ?
C11 H11C 0.9600 . ?
C12 C13 1.368(5) . ?
C12 C17 1.394(5) . ?
C13 C14 1.400(5) . ?
C13 H13 0.99(5) . ?
C14 C15 1.348(7) . ?
C14 H14 0.98(5) . ?
C15 C16 1.376(7) . ?
C15 H15 0.87(5) . ?
C16 C17 1.396(6) . ?
C16 H16 0.94(5) . ?
C17 H17 1.08(5) . ?
C18 O19 1.182(3) . ?
C18 O20 1.328(4) . ?
O20 C21 1.457(4) . ?
C21 C22 1.465(6) . ?
C21 H21A 1.06(5) . ?
C21 H21B 1.01(5) . ?
C22 H22A 1.16(5) . ?
C22 H22B 1.00(5) . ?
C22 H22C 1.08(5) . ?
O51 C52 1.402(4) . ?
O51 C56 1.422(4) . ?
C52 O58 1.383(4) . ?
C52 N53 1.435(4) . ?
C52 H52 1.01(5) . ?
N53 C54 1.339(4) . ?
N53 H53 0.95(5) . ?
C54 O57 1.221(3) . ?
C54 C55 1.525(4) . ?
C55 C62 1.513(4) . ?
C55 C56 1.518(4) . ?
C55 H55 0.94(5) . ?
C56 C68 1.519(5) . ?
C56 H56 1.02(5) . ?
O58 C59 1.418(5) . ?
C59 C61A 1.455(12) . ?
C59 C61B 1.463(12) . ?
C59 C60 1.511(8) . ?
C59 H59 0.9800 . ?
C60 H60A 0.9600 . ?
C60 H60B 0.9600 . ?
C60 H60C 0.9600 . ?
C61A H61A 0.9600 . ?
C61A H61B 0.9600 . ?
C61A H61C 0.9600 . ?
C61B H61D 0.9600 . ?
C61B H61E 0.9600 . ?
C61B H61F 0.9600 . ?
C62 C67 1.385(5) . ?
C62 C63 1.394(4) . ?
C63 C64 1.383(4) . ?
C63 H63 0.93(5) . ?
C64 C65 1.362(5) . ?
C64 H64 1.01(5) . ?
C65 C66 1.367(5) . ?
C65 H65 0.9300 . ?
C66 C67 1.376(5) . ?
C66 H66 0.88(5) . ?
C67 H67 1.00(5) . ?
C68 O69 1.186(4) . ?
C68 O70 1.330(5) . ?
O70 C71 1.468(5) . ?
C71 C72A 1.399(11) . ?
C71 C72B 1.446(17) . ?
C71 H71A 0.9700 . ?
C71 H71B 0.9700 . ?
C72A H72A 0.9600 . ?
C72A H72B 0.9600 . ?
C72A H72C 0.9600 . ?
C72B H72D 0.9600 . ?
C72B H72E 0.9600 . ?
C72B H72F 0.9600 . ?
